data_7051822
loop_
_publ_author_name
'Braga, Dario'
'Giaffreda, Stefano Luca'
'Grepioni, Fabrizia'
'Palladino, Giuseppe'
'Polito, Marco'

_publ_section_title
;
 Mechanochemical assembly of hybrid organic--organometallic materials.
 Solid--solid reactions of 1,1&#x2032;-di-pyridyl-ferrocene with
 organic acids
;
_journal_issue 5
_journal_name_full 'New Journal of Chemistry'
_journal_page_first 820
_journal_paper_doi 10.1039/b714923a
_journal_volume 32
_journal_year 2008
_chemical_formula_sum 'C34 H44 Fe N2 O5'
_chemical_formula_weight 616.56
_chemical_name_systematic
;
?
;
_space_group_IT_number 2
_symmetry_cell_setting triclinic
_symmetry_space_group_name_Hall '-P 1'
_symmetry_space_group_name_H-M 'P -1'
_atom_sites_solution_hydrogens geom
_atom_sites_solution_primary direct
_atom_sites_solution_secondary difmap
_audit_creation_method SHELXL-97
_cell_angle_alpha 80.54(2)
_cell_angle_beta 80.660(10)
_cell_angle_gamma 68.66(2)
_cell_formula_units_Z 4
_cell_length_a 10.929(2)
_cell_length_b 14.972(5)
_cell_length_c 21.338(4)
_cell_measurement_temperature 293(2)
_cell_volume 3187.9(14)
_computing_structure_refinement 'SHELXL-97 (Sheldrick, 1997)'
_computing_structure_solution 'SHELXS-97 (Sheldrick, 1990)'
_diffrn_ambient_temperature 293(2)
_diffrn_measured_fraction_theta_full 0.790
_diffrn_measured_fraction_theta_max 0.790
_diffrn_radiation_monochromator graphite
_diffrn_radiation_source 'fine-focus sealed tube'
_diffrn_radiation_type MoK\a
_diffrn_radiation_wavelength 0.71073
_diffrn_reflns_av_R_equivalents 0.0800
_diffrn_reflns_av_sigmaI/netI 0.1107
_diffrn_reflns_limit_h_max 12
_diffrn_reflns_limit_h_min -12
_diffrn_reflns_limit_k_max 17
_diffrn_reflns_limit_k_min -17
_diffrn_reflns_limit_l_max 20
_diffrn_reflns_limit_l_min 0
_diffrn_reflns_number 9189
_diffrn_reflns_theta_full 25.00
_diffrn_reflns_theta_max 25.00
_diffrn_reflns_theta_min 3.02
_exptl_absorpt_coefficient_mu 0.516
_exptl_absorpt_correction_type none
_exptl_crystal_density_diffrn 1.285
_exptl_crystal_density_method 'not measured'
_exptl_crystal_F_000 1312
_exptl_crystal_size_max 0.30
_exptl_crystal_size_mid 0.22
_exptl_crystal_size_min 0.20
_refine_diff_density_max 0.768
_refine_diff_density_min -0.850
_refine_diff_density_rms 0.099
_refine_ls_extinction_method none
_refine_ls_goodness_of_fit_ref 1.012
_refine_ls_hydrogen_treatment constr
_refine_ls_matrix_type full
_refine_ls_number_parameters 723
_refine_ls_number_reflns 8868
_refine_ls_number_restraints 0
_refine_ls_restrained_S_all 1.012
_refine_ls_R_factor_all 0.1848
_refine_ls_R_factor_gt 0.0768
_refine_ls_shift/su_max 0.003
_refine_ls_shift/su_mean 0.000
_refine_ls_structure_factor_coef Fsqd
_refine_ls_weighting_details 'calc w=1/[\s^2^(Fo^2^)+(0.1649P)^2^+1.1527P] where P=(Fo^2^+2Fc^2^)/3'
_refine_ls_weighting_scheme calc
_refine_ls_wR_factor_gt 0.2115
_refine_ls_wR_factor_ref 0.2731
_reflns_number_gt 4125
_reflns_number_total 8868
_reflns_threshold_expression >2sigma(I)
_cod_data_source_file b714923a.txt
_cod_data_source_block '[FePy2][tridecandioic]2MeOH'
_cod_depositor_comments
;
The following automatic conversions were performed:
'_symmetry_cell_setting' value 'Triclinic' changed to 'triclinic'
according to '/home/saulius/struct/CIF-dictionaries/cif_core.dic'
dictionary named 'cif_core.dic' version 2.4.1 from 2010-06-29.

Automatic conversion script
Id: cif_fix_enum 1527 2010-12-29 10:47:43Z saulius 
;
_cod_original_sg_symbol_H-M P-1
_cod_database_code 7051822

loop_
_symmetry_equiv_pos_as_xyz
'x, y, z'
'-x, -y, -z'

loop_
_atom_site_label
_atom_site_type_symbol
_atom_site_fract_x
_atom_site_fract_y
_atom_site_fract_z
_atom_site_U_iso_or_equiv
_atom_site_adp_type
_atom_site_occupancy
_atom_site_symmetry_multiplicity
_atom_site_calc_flag
_atom_site_refinement_flags
_atom_site_disorder_assembly
_atom_site_disorder_group
C1 C 0.8921(5) 0.6371(5) 0.1150(3) 0.051(2) Uani 1 1 d G . .
H1 H 0.9705 0.6497 0.1032 0.061 Uiso 1 1 calc R . .
C2 C 0.8325(6) 0.6241(5) 0.1785(2) 0.060(3) Uani 1 1 d G . .
H2 H 0.8651 0.6267 0.2156 0.072 Uiso 1 1 calc R . .
C3 C 0.7145(6) 0.6065(5) 0.1754(2) 0.063(3) Uani 1 1 d G . .
H3 H 0.6562 0.5956 0.2102 0.075 Uiso 1 1 calc R . .
C4 C 0.7012(5) 0.6087(4) 0.1101(3) 0.048(2) Uani 1 1 d G . .
H4 H 0.6326 0.5993 0.0945 0.057 Uiso 1 1 calc R . .
C5 C 0.8110(5) 0.6275(5) 0.0727(2) 0.042(2) Uani 1 1 d G . .
C6 C 0.8413(7) 0.6318(6) 0.0031(4) 0.041(2) Uani 1 1 d . . .
C7 C 0.7490(8) 0.6356(6) -0.0362(4) 0.053(2) Uani 1 1 d . . .
H7 H 0.6647 0.6374 -0.0185 0.064 Uiso 1 1 calc R . .
C8 C 0.7833(8) 0.6367(7) -0.1023(4) 0.059(3) Uani 1 1 d . . .
H8 H 0.7193 0.6406 -0.1276 0.070 Uiso 1 1 calc R . .
C9 C 0.9908(9) 0.6276(8) -0.0924(5) 0.067(3) Uani 1 1 d . . .
H9 H 1.0750 0.6245 -0.1112 0.081 Uiso 1 1 calc R . .
C10 C 0.9651(8) 0.6267(7) -0.0274(4) 0.058(3) Uani 1 1 d . . .
H10 H 1.0314 0.6227 -0.0036 0.069 Uiso 1 1 calc R . .
C11 C 0.7162(5) 0.8712(4) 0.1047(3) 0.047(2) Uani 1 1 d G . .
H11 H 0.7920 0.8852 0.0878 0.056 Uiso 1 1 calc R . .
C12 C 0.6727(6) 0.8558(5) 0.1707(2) 0.053(2) Uani 1 1 d G . .
H12 H 0.7150 0.8580 0.2046 0.064 Uiso 1 1 calc R . .
C13 C 0.5532(5) 0.8366(5) 0.1758(2) 0.053(2) Uani 1 1 d G . .
H13 H 0.5035 0.8240 0.2136 0.064 Uiso 1 1 calc R . .
C14 C 0.5229(4) 0.8402(4) 0.1130(3) 0.051(2) Uani 1 1 d G . .
H14 H 0.4499 0.8302 0.1025 0.061 Uiso 1 1 calc R . .
C15 C 0.6236(5) 0.8615(4) 0.06907(19) 0.041(2) Uani 1 1 d G . .
C16 C 0.6294(7) 0.8734(5) -0.0019(4) 0.041(2) Uani 1 1 d . . .
C17 C 0.7376(9) 0.8835(7) -0.0410(4) 0.054(2) Uani 1 1 d . . .
H17 H 0.8122 0.8801 -0.0237 0.065 Uiso 1 1 calc R . .
C18 C 0.7339(9) 0.8988(7) -0.1067(5) 0.064(3) Uani 1 1 d . . .
H18 H 0.8064 0.9076 -0.1328 0.077 Uiso 1 1 calc R . .
C19 C 0.5288(9) 0.8912(7) -0.0963(4) 0.058(2) Uani 1 1 d . . .
H19 H 0.4563 0.8931 -0.1148 0.069 Uiso 1 1 calc R . .
C20 C 0.5232(8) 0.8775(7) -0.0305(4) 0.057(2) Uani 1 1 d . . .
H20 H 0.4479 0.8712 -0.0057 0.068 Uiso 1 1 calc R . .
Fe1 Fe 0.70440(10) 0.73698(8) 0.12758(5) 0.0407(4) Uani 1 1 d . . .
N3 N 0.6314(7) 0.9016(5) -0.1340(3) 0.0514(19) Uani 1 1 d . . .
N4 N 0.9024(7) 0.6325(5) -0.1309(4) 0.056(2) Uani 1 1 d . . .
C21 C 0.1360(6) 0.7755(5) 0.4381(3) 0.071(3) Uani 1 1 d G . .
H21 H 0.2023 0.8023 0.4276 0.085 Uiso 1 1 calc R . .
C22 C 0.0898(8) 0.7436(5) 0.5007(3) 0.073(3) Uani 1 1 d G . .
H22 H 0.1204 0.7458 0.5384 0.088 Uiso 1 1 calc R . .
C23 C -0.0114(7) 0.7076(5) 0.4957(3) 0.072(3) Uani 1 1 d G . .
H23 H -0.0587 0.6822 0.5295 0.087 Uiso 1 1 calc R . .
C24 C -0.0277(5) 0.7173(5) 0.4300(3) 0.058(3) Uani 1 1 d G . .
H24 H -0.0876 0.6993 0.4132 0.070 Uiso 1 1 calc R . .
C25 C 0.0634(6) 0.7592(4) 0.3944(2) 0.046(2) Uani 1 1 d G . .
C26 C 0.0804(7) 0.7840(5) 0.3247(4) 0.040(2) Uani 1 1 d . . .
C27 C 0.0130(8) 0.7591(6) 0.2834(5) 0.050(2) Uani 1 1 d . . .
H27 H -0.0428 0.7245 0.2999 0.060 Uiso 1 1 calc R . .
C28 C 0.0293(8) 0.7855(7) 0.2190(5) 0.055(2) Uani 1 1 d . . .
H28 H -0.0198 0.7707 0.1931 0.066 Uiso 1 1 calc R . .
C29 C 0.1763(8) 0.8563(6) 0.2299(5) 0.056(2) Uani 1 1 d . . .
H29 H 0.2319 0.8907 0.2122 0.067 Uiso 1 1 calc R . .
C30 C 0.1627(8) 0.8324(6) 0.2957(4) 0.052(2) Uani 1 1 d . . .
H30 H 0.2109 0.8497 0.3207 0.062 Uiso 1 1 calc R . .
C31 C 0.3558(6) 0.5587(6) 0.4188(3) 0.080(3) Uani 1 1 d G . .
H31 H 0.4199 0.5854 0.4007 0.096 Uiso 1 1 calc R . .
C32 C 0.3234(8) 0.5353(6) 0.4852(3) 0.095(4) Uani 1 1 d G . .
H32 H 0.3626 0.5440 0.5182 0.114 Uiso 1 1 calc R . .
C33 C 0.2206(8) 0.4964(5) 0.4923(3) 0.078(3) Uani 1 1 d G . .
H33 H 0.1806 0.4752 0.5307 0.094 Uiso 1 1 calc R . .
C34 C 0.1894(6) 0.4958(5) 0.4303(4) 0.073(3) Uani 1 1 d G . .
H34 H 0.1255 0.4740 0.4211 0.087 Uiso 1 1 calc R . .
C35 C 0.2730(6) 0.5343(5) 0.3849(2) 0.051(2) Uani 1 1 d G . .
C36 C 0.2719(7) 0.5478(6) 0.3147(4) 0.044(2) Uani 1 1 d . . .
C37 C 0.1908(8) 0.5166(6) 0.2858(5) 0.053(2) Uani 1 1 d . . .
H37 H 0.1361 0.4857 0.3104 0.063 Uiso 1 1 calc R . .
C38 C 0.1934(9) 0.5325(7) 0.2204(5) 0.061(3) Uani 1 1 d . . .
H38 H 0.1373 0.5128 0.2021 0.073 Uiso 1 1 calc R . .
C39 C 0.3455(9) 0.6046(7) 0.2097(5) 0.056(2) Uani 1 1 d . . .
H39 H 0.3968 0.6368 0.1837 0.067 Uiso 1 1 calc R . .
C40 C 0.3520(7) 0.5920(6) 0.2738(5) 0.053(2) Uani 1 1 d . . .
H40 H 0.4096 0.6126 0.2903 0.063 Uiso 1 1 calc R . .
C41 C 0.6553(8) 0.3877(6) -0.0199(4) 0.048(2) Uani 1 1 d . . .
C42 C 0.6766(8) 0.3814(6) 0.0486(4) 0.046(2) Uani 1 1 d . . .
H42A H 0.6814 0.4425 0.0555 0.055 Uiso 1 1 calc R . .
H42B H 0.7619 0.3323 0.0554 0.055 Uiso 1 1 calc R . .
C43 C 0.5746(8) 0.3587(6) 0.0991(4) 0.052(2) Uani 1 1 d . . .
H43A H 0.4891 0.4087 0.0942 0.062 Uiso 1 1 calc R . .
H43B H 0.5680 0.2980 0.0928 0.062 Uiso 1 1 calc R . .
C44 C 0.6076(8) 0.3519(6) 0.1653(4) 0.051(2) Uani 1 1 d . . .
H44A H 0.6020 0.4154 0.1730 0.061 Uiso 1 1 calc R . .
H44B H 0.6987 0.3096 0.1676 0.061 Uiso 1 1 calc R . .
C45 C 0.5209(8) 0.3150(7) 0.2194(4) 0.053(2) Uani 1 1 d . . .
H45A H 0.4291 0.3554 0.2168 0.064 Uiso 1 1 calc R . .
H45B H 0.5299 0.2498 0.2138 0.064 Uiso 1 1 calc R . .
C46 C 0.5569(8) 0.3150(7) 0.2845(4) 0.056(2) Uani 1 1 d . . .
H46A H 0.5408 0.3809 0.2913 0.068 Uiso 1 1 calc R . .
H46B H 0.6507 0.2794 0.2856 0.068 Uiso 1 1 calc R . .
C47 C 0.4800(8) 0.2705(7) 0.3391(4) 0.056(2) Uani 1 1 d . . .
H47A H 0.3861 0.3054 0.3378 0.067 Uiso 1 1 calc R . .
H47B H 0.4973 0.2041 0.3329 0.067 Uiso 1 1 calc R . .
C48 C 0.5167(8) 0.2730(6) 0.4040(4) 0.050(2) Uani 1 1 d . . .
H48A H 0.4977 0.3395 0.4105 0.060 Uiso 1 1 calc R . .
H48B H 0.6110 0.2393 0.4048 0.060 Uiso 1 1 calc R . .
C49 C 0.4424(9) 0.2267(7) 0.4587(4) 0.056(2) Uani 1 1 d . . .
H49A H 0.3483 0.2575 0.4556 0.068 Uiso 1 1 calc R . .
H49B H 0.4660 0.1592 0.4533 0.068 Uiso 1 1 calc R . .
C50 C 0.4693(8) 0.2334(7) 0.5247(4) 0.055(2) Uani 1 1 d . . .
H50A H 0.4412 0.3008 0.5313 0.066 Uiso 1 1 calc R . .
H50B H 0.5637 0.2052 0.5274 0.066 Uiso 1 1 calc R . .
C51 C 0.3988(8) 0.1823(7) 0.5776(4) 0.056(2) Uani 1 1 d . . .
H51A H 0.3051 0.2083 0.5729 0.067 Uiso 1 1 calc R . .
H51B H 0.4301 0.1145 0.5715 0.067 Uiso 1 1 calc R . .
C52 C 0.4155(9) 0.1894(7) 0.6448(4) 0.062(3) Uani 1 1 d . . .
H52A H 0.5077 0.1582 0.6519 0.075 Uiso 1 1 calc R . .
H52B H 0.3644 0.1565 0.6747 0.075 Uiso 1 1 calc R . .
C53 C 0.3685(10) 0.2964(8) 0.6566(4) 0.064(3) Uani 1 1 d . . .
O7 O 0.2393(6) 0.3402(5) 0.6533(3) 0.0682(18) Uani 1 1 d . . .
H7A H 0.2176 0.3967 0.6598 0.082 Uiso 1 1 calc R . .
O8 O 0.4366(7) 0.3347(6) 0.6698(4) 0.097(3) Uani 1 1 d . . .
Fe2 Fe 0.16165(11) 0.63286(9) 0.44615(6) 0.0473(4) Uani 1 1 d . . .
N1 N 0.2695(7) 0.5735(6) 0.1819(4) 0.062(2) Uani 1 1 d . . .
N2 N 0.1125(7) 0.8318(5) 0.1912(3) 0.0552(19) Uani 1 1 d . . .
O1 O 0.7511(6) 0.4041(5) -0.0588(3) 0.0684(18) Uani 1 1 d . . .
H1A H 0.7369 0.4070 -0.0958 0.082 Uiso 1 1 calc R . .
O2 O 0.5601(6) 0.3805(6) -0.0367(3) 0.081(2) Uani 1 1 d . . .
C54 C 0.1164(8) 0.8668(6) 0.0260(4) 0.048(2) Uani 1 1 d . . .
C55 C 0.1724(8) 0.8933(6) -0.0409(4) 0.049(2) Uani 1 1 d . . .
H55A H 0.2623 0.8489 -0.0482 0.059 Uiso 1 1 calc R . .
H55B H 0.1769 0.9573 -0.0431 0.059 Uiso 1 1 calc R . .
C56 C 0.0983(8) 0.8930(7) -0.0953(4) 0.051(2) Uani 1 1 d . . .
H56A H 0.0959 0.8288 -0.0950 0.061 Uiso 1 1 calc R . .
H56B H 0.0079 0.9371 -0.0889 0.061 Uiso 1 1 calc R . .
C57 C 0.1631(9) 0.9226(8) -0.1585(4) 0.066(3) Uani 1 1 d . . .
H57A H 0.2562 0.8834 -0.1611 0.079 Uiso 1 1 calc R . .
H57B H 0.1568 0.9890 -0.1591 0.079 Uiso 1 1 calc R . .
C58 C 0.1110(8) 0.9154(6) -0.2177(4) 0.055(2) Uani 1 1 d . . .
H58A H 0.0166 0.9506 -0.2148 0.065 Uiso 1 1 calc R . .
H58B H 0.1251 0.8483 -0.2204 0.065 Uiso 1 1 calc R . .
C59 C 0.1777(9) 0.9558(7) -0.2782(4) 0.061(3) Uani 1 1 d . . .
H59A H 0.2725 0.9236 -0.2787 0.073 Uiso 1 1 calc R . .
H59B H 0.1588 1.0237 -0.2759 0.073 Uiso 1 1 calc R . .
C60 C 0.1381(9) 0.9460(7) -0.3414(4) 0.057(2) Uani 1 1 d . . .
H60A H 0.1608 0.8782 -0.3458 0.068 Uiso 1 1 calc R . .
H60B H 0.0433 0.9769 -0.3416 0.068 Uiso 1 1 calc R . .
C61 C 0.2082(9) 0.9920(7) -0.3973(4) 0.057(2) Uani 1 1 d . . .
H61A H 0.3026 0.9628 -0.3949 0.068 Uiso 1 1 calc R . .
H61B H 0.1830 1.0599 -0.3925 0.068 Uiso 1 1 calc R . .
C62 C 0.1807(10) 0.9838(8) -0.4637(4) 0.066(3) Uani 1 1 d . . .
H62A H 0.2049 0.9162 -0.4691 0.079 Uiso 1 1 calc R . .
H62B H 0.0868 1.0147 -0.4673 0.079 Uiso 1 1 calc R . .
C63 C 0.2563(9) 1.0297(7) -0.5157(4) 0.061(3) Uani 1 1 d . . .
H63A H 0.3494 1.0014 -0.5097 0.073 Uiso 1 1 calc R . .
H63B H 0.2282 1.0979 -0.5110 0.073 Uiso 1 1 calc R . .
C64 C 0.2405(10) 1.0196(8) -0.5841(4) 0.066(3) Uani 1 1 d . . .
H64A H 0.2649 0.9517 -0.5887 0.079 Uiso 1 1 calc R . .
H64B H 0.1483 1.0511 -0.5913 0.079 Uiso 1 1 calc R . .
C65 C 0.3240(10) 1.0629(7) -0.6345(4) 0.059(3) Uani 1 1 d . . .
H65A H 0.2966 1.1312 -0.6305 0.071 Uiso 1 1 calc R . .
H65B H 0.4153 1.0336 -0.6254 0.071 Uiso 1 1 calc R . .
C66 C 0.3183(10) 1.0517(7) -0.7020(5) 0.061(3) Uani 1 1 d . . .
O3 O 0.1903(6) 0.8693(5) 0.0680(3) 0.0697(19) Uani 1 1 d . . .
H3A H 0.1592 0.8542 0.1040 0.105 Uiso 1 1 calc R . .
O4 O 0.0184(7) 0.8500(6) 0.0390(3) 0.089(2) Uani 1 1 d . . .
O5 O 0.3905(8) 1.0892(6) -0.7432(3) 0.090(2) Uani 1 1 d . . .
H5 H 0.3833 1.0806 -0.7792 0.108 Uiso 1 1 calc R . .
O6 O 0.2524(10) 1.0127(7) -0.7173(4) 0.119(3) Uani 1 1 d . . .
C100 C 0.7491(12) 0.4322(9) 0.3358(6) 0.099(4) Uani 1 1 d . . .
H10A H 0.7755 0.3698 0.3603 0.148 Uiso 1 1 calc R . .
H10B H 0.7417 0.4254 0.2928 0.148 Uiso 1 1 calc R . .
H10C H 0.6651 0.4721 0.3548 0.148 Uiso 1 1 calc R . .
O9 O 0.8436(7) 0.4751(5) 0.3354(3) 0.082(2) Uani 1 1 d . . .
H9A H 0.8887 0.4721 0.3006 0.099 Uiso 1 1 calc R . .
C200 C 0.9129(17) 0.7202(11) -0.2851(8) 0.153(7) Uani 1 1 d . . .
H20A H 0.8254 0.7474 -0.2639 0.230 Uiso 1 1 calc R . .
H20B H 0.9078 0.7171 -0.3291 0.230 Uiso 1 1 calc R . .
H20C H 0.9635 0.7599 -0.2826 0.230 Uiso 1 1 calc R . .
O10 O 0.9721(8) 0.6302(5) -0.2564(3) 0.084(2) Uani 1 1 d . . .
H10D H 0.9421 0.6266 -0.2186 0.100 Uiso 1 1 calc R . .

loop_
_atom_site_aniso_label
_atom_site_aniso_U_11
_atom_site_aniso_U_22
_atom_site_aniso_U_33
_atom_site_aniso_U_23
_atom_site_aniso_U_13
_atom_site_aniso_U_12
C1 0.042(4) 0.064(6) 0.041(6) -0.012(5) -0.007(4) -0.008(4)
C2 0.074(6) 0.050(6) 0.050(7) -0.003(5) -0.020(5) -0.010(5)
C3 0.066(6) 0.070(7) 0.051(7) 0.004(5) 0.006(5) -0.032(5)
C4 0.051(5) 0.057(6) 0.042(6) -0.011(4) -0.004(4) -0.024(4)
C5 0.046(4) 0.048(5) 0.036(5) -0.013(4) -0.004(4) -0.019(4)
C6 0.045(5) 0.044(5) 0.040(6) -0.018(4) -0.001(4) -0.017(4)
C7 0.042(4) 0.063(6) 0.055(7) -0.021(5) 0.000(4) -0.016(4)
C8 0.051(5) 0.083(7) 0.049(7) -0.026(5) -0.002(5) -0.025(5)
C9 0.044(5) 0.102(8) 0.056(7) -0.020(6) 0.007(5) -0.024(5)
C10 0.044(5) 0.088(7) 0.049(7) -0.019(5) -0.010(4) -0.025(5)
C11 0.060(5) 0.038(5) 0.049(6) -0.014(4) -0.012(4) -0.017(4)
C12 0.064(6) 0.068(6) 0.030(6) -0.010(5) -0.014(4) -0.021(5)
C13 0.045(5) 0.070(6) 0.034(6) -0.021(5) 0.005(4) -0.005(4)
C14 0.029(4) 0.070(6) 0.043(6) -0.010(5) 0.002(4) -0.007(4)
C15 0.035(4) 0.056(5) 0.038(5) -0.021(4) -0.009(4) -0.015(4)
C16 0.045(4) 0.038(5) 0.048(6) -0.009(4) -0.007(4) -0.020(4)
C17 0.060(5) 0.079(7) 0.034(6) -0.003(5) -0.012(4) -0.036(5)
C18 0.064(6) 0.082(7) 0.059(8) 0.002(6) -0.005(5) -0.044(5)
C19 0.057(6) 0.083(7) 0.041(6) 0.000(5) -0.014(5) -0.033(5)
C20 0.040(5) 0.078(7) 0.055(7) -0.010(5) -0.004(4) -0.021(4)
Fe1 0.0374(6) 0.0550(8) 0.0340(8) -0.0127(6) -0.0029(5) -0.0181(5)
N3 0.068(5) 0.058(5) 0.033(4) -0.009(4) -0.015(4) -0.022(4)
N4 0.049(4) 0.071(5) 0.053(5) -0.031(4) 0.004(4) -0.020(4)
C21 0.112(8) 0.061(6) 0.050(7) -0.011(5) -0.013(6) -0.039(6)
C22 0.112(9) 0.061(7) 0.043(7) -0.009(5) -0.016(6) -0.022(6)
C23 0.068(6) 0.073(7) 0.050(7) -0.005(5) 0.013(5) -0.002(5)
C24 0.038(5) 0.063(6) 0.061(7) -0.010(5) -0.002(4) -0.005(4)
C25 0.048(5) 0.042(5) 0.051(6) -0.014(4) -0.010(4) -0.014(4)
C26 0.045(4) 0.038(5) 0.039(6) -0.010(4) -0.007(4) -0.012(4)
C27 0.048(5) 0.052(5) 0.056(7) -0.009(5) -0.013(4) -0.021(4)
C28 0.053(5) 0.065(6) 0.052(7) -0.013(5) -0.019(5) -0.019(5)
C29 0.058(5) 0.056(6) 0.056(7) -0.002(5) -0.013(5) -0.020(5)
C30 0.057(5) 0.052(5) 0.051(7) -0.008(5) -0.010(4) -0.022(4)
C31 0.045(5) 0.132(10) 0.045(7) -0.013(6) -0.008(5) -0.007(6)
C32 0.077(7) 0.109(10) 0.056(8) -0.015(7) -0.036(6) 0.033(7)
C33 0.097(9) 0.065(7) 0.055(8) -0.008(6) -0.011(6) -0.007(6)
C34 0.077(7) 0.049(6) 0.078(8) -0.010(6) -0.004(6) -0.007(5)
C35 0.050(5) 0.044(5) 0.044(6) -0.009(4) -0.016(5) 0.006(4)
C36 0.036(4) 0.044(5) 0.042(6) -0.006(4) -0.002(4) -0.001(4)
C37 0.051(5) 0.056(6) 0.054(7) -0.023(5) -0.003(4) -0.017(4)
C38 0.056(5) 0.086(7) 0.050(7) -0.039(6) -0.004(5) -0.024(5)
C39 0.056(5) 0.070(6) 0.047(7) -0.018(5) 0.003(5) -0.027(5)
C40 0.037(4) 0.065(6) 0.053(7) -0.019(5) 0.000(4) -0.010(4)
C41 0.047(5) 0.051(5) 0.047(6) -0.012(4) -0.001(5) -0.015(4)
C42 0.046(4) 0.048(5) 0.045(6) -0.003(4) -0.008(4) -0.017(4)
C43 0.044(5) 0.062(6) 0.050(6) -0.012(5) -0.011(4) -0.015(4)
C44 0.050(5) 0.062(6) 0.040(6) -0.009(5) -0.001(4) -0.018(4)
C45 0.051(5) 0.060(6) 0.044(6) -0.006(5) -0.004(4) -0.013(4)
C46 0.053(5) 0.061(6) 0.044(6) -0.009(5) -0.001(4) -0.009(4)
C47 0.055(5) 0.060(6) 0.047(6) -0.009(5) -0.005(4) -0.013(4)
C48 0.053(5) 0.054(6) 0.037(6) -0.007(4) -0.002(4) -0.013(4)
C49 0.062(5) 0.058(6) 0.048(6) -0.015(5) -0.009(5) -0.013(5)
C50 0.046(5) 0.069(6) 0.045(6) -0.019(5) -0.009(4) -0.008(4)
C51 0.056(5) 0.063(6) 0.049(6) -0.015(5) -0.007(4) -0.016(5)
C52 0.073(6) 0.071(7) 0.037(6) -0.010(5) -0.002(5) -0.020(5)
C53 0.066(6) 0.101(9) 0.037(6) -0.021(6) 0.001(5) -0.041(6)
O7 0.063(4) 0.082(5) 0.076(5) -0.036(4) -0.002(3) -0.035(4)
O8 0.077(5) 0.139(7) 0.103(6) -0.044(5) -0.013(4) -0.057(5)
Fe2 0.0446(7) 0.0566(8) 0.0383(8) -0.0113(6) -0.0056(5) -0.0119(6)
N1 0.055(4) 0.079(6) 0.047(5) -0.016(4) 0.003(4) -0.019(4)
N2 0.066(5) 0.059(5) 0.044(5) -0.005(4) -0.022(4) -0.019(4)
O1 0.061(4) 0.109(5) 0.047(4) -0.017(4) -0.002(3) -0.042(4)
O2 0.064(4) 0.141(7) 0.060(5) -0.014(4) -0.012(3) -0.056(4)
C54 0.047(5) 0.057(6) 0.044(6) -0.018(5) -0.008(5) -0.015(4)
C55 0.053(5) 0.049(5) 0.048(6) -0.010(4) -0.014(4) -0.015(4)
C56 0.049(5) 0.067(6) 0.039(6) -0.009(5) -0.006(4) -0.021(4)
C57 0.058(5) 0.099(8) 0.049(6) -0.022(6) -0.004(5) -0.031(5)
C58 0.055(5) 0.052(5) 0.048(6) -0.010(5) -0.003(4) -0.008(4)
C59 0.067(6) 0.056(6) 0.050(7) -0.014(5) -0.006(5) -0.006(5)
C60 0.058(5) 0.065(6) 0.047(6) -0.015(5) -0.005(5) -0.018(5)
C61 0.065(6) 0.059(6) 0.043(6) -0.008(5) -0.008(5) -0.016(5)
C62 0.078(6) 0.079(7) 0.047(7) -0.019(5) 0.001(5) -0.032(6)
C63 0.078(6) 0.061(6) 0.041(6) -0.013(5) -0.004(5) -0.019(5)
C64 0.089(7) 0.083(7) 0.037(6) -0.013(5) -0.014(5) -0.037(6)
C65 0.092(7) 0.069(6) 0.027(6) -0.014(5) -0.011(5) -0.035(6)
C66 0.080(7) 0.063(7) 0.053(7) 0.006(5) -0.014(5) -0.043(6)
O3 0.072(4) 0.110(6) 0.041(4) -0.006(4) -0.017(3) -0.045(4)
O4 0.067(4) 0.158(8) 0.062(5) -0.003(5) -0.007(4) -0.067(5)
O5 0.126(6) 0.133(7) 0.044(4) -0.009(4) -0.013(4) -0.083(6)
O6 0.199(10) 0.166(9) 0.062(5) -0.025(5) 0.001(5) -0.146(8)
C100 0.097(9) 0.115(10) 0.105(10) -0.032(8) 0.015(7) -0.065(8)
O9 0.086(5) 0.103(6) 0.072(5) -0.039(4) 0.008(4) -0.044(4)
C200 0.181(17) 0.108(13) 0.127(14) -0.016(11) -0.009(12) 0.000(11)
O10 0.111(6) 0.065(5) 0.064(5) -0.011(4) 0.010(4) -0.025(4)

loop_
_atom_type_symbol
_atom_type_description
_atom_type_scat_dispersion_real
_atom_type_scat_dispersion_imag
_atom_type_scat_source
C C 0.0033 0.0016 'International Tables Vol C Tables 4.2.6.8 and 6.1.1.4'
H H 0.0000 0.0000 'International Tables Vol C Tables 4.2.6.8 and 6.1.1.4'
Fe Fe 0.3463 0.8444 'International Tables Vol C Tables 4.2.6.8 and 6.1.1.4'
N N 0.0061 0.0033 'International Tables Vol C Tables 4.2.6.8 and 6.1.1.4'
O O 0.0106 0.0060 'International Tables Vol C Tables 4.2.6.8 and 6.1.1.4'

loop_
_geom_angle_atom_site_label_1
_geom_angle_atom_site_label_2
_geom_angle_atom_site_label_3
_geom_angle
_geom_angle_site_symmetry_1
_geom_angle_site_symmetry_3
_geom_angle_publ_flag
C2 C1 C5 108.0 . . ?
C2 C1 Fe1 69.1(2) . . ?
C5 C1 Fe1 69.5(2) . . ?
C2 C1 H1 126.0 . . ?
C5 C1 H1 126.0 . . ?
Fe1 C1 H1 127.0 . . ?
C1 C2 C3 108.0 . . ?
C1 C2 Fe1 70.4(2) . . ?
C3 C2 Fe1 68.9(2) . . ?
C1 C2 H2 126.0 . . ?
C3 C2 H2 126.0 . . ?
Fe1 C2 H2 126.3 . . ?
C4 C3 C2 108.0 . . ?
C4 C3 Fe1 69.8(2) . . ?
C2 C3 Fe1 70.2(2) . . ?
C4 C3 H3 126.0 . . ?
C2 C3 H3 126.0 . . ?
Fe1 C3 H3 125.6 . . ?
C3 C4 C5 108.0 . . ?
C3 C4 Fe1 69.2(2) . . ?
C5 C4 Fe1 70.5(2) . . ?
C3 C4 H4 126.0 . . ?
C5 C4 H4 126.0 . . ?
Fe1 C4 H4 125.9 . . ?
C1 C5 C4 108.0 . . ?
C1 C5 C6 124.9(5) . . ?
C4 C5 C6 127.0(5) . . ?
C1 C5 Fe1 70.0(2) . . ?
C4 C5 Fe1 68.8(2) . . ?
C6 C5 Fe1 129.1(5) . . ?
C10 C6 C7 115.8(8) . . ?
C10 C6 C5 122.4(7) . . ?
C7 C6 C5 121.7(7) . . ?
C6 C7 C8 120.0(8) . . ?
C6 C7 H7 120.0 . . ?
C8 C7 H7 120.0 . . ?
N4 C8 C7 123.4(8) . . ?
N4 C8 H8 118.3 . . ?
C7 C8 H8 118.3 . . ?
N4 C9 C10 124.2(8) . . ?
N4 C9 H9 117.9 . . ?
C10 C9 H9 117.9 . . ?
C9 C10 C6 120.5(8) . . ?
C9 C10 H10 119.7 . . ?
C6 C10 H10 119.7 . . ?
C15 C11 C12 108.0 . . ?
C15 C11 Fe1 70.3(2) . . ?
C12 C11 Fe1 69.3(2) . . ?
C15 C11 H11 126.0 . . ?
C12 C11 H11 126.0 . . ?
Fe1 C11 H11 125.9 . . ?
C13 C12 C11 108.0 . . ?
C13 C12 Fe1 70.1(2) . . ?
C11 C12 Fe1 69.8(2) . . ?
C13 C12 H12 126.0 . . ?
C11 C12 H12 126.0 . . ?
Fe1 C12 H12 125.7 . . ?
C12 C13 C14 108.0 . . ?
C12 C13 Fe1 69.1(2) . . ?
C14 C13 Fe1 70.3(2) . . ?
C12 C13 H13 126.0 . . ?
C14 C13 H13 126.0 . . ?
Fe1 C13 H13 126.2 . . ?
C13 C14 C15 108.0 . . ?
C13 C14 Fe1 69.2(2) . . ?
C15 C14 Fe1 69.6(2) . . ?
C13 C14 H14 126.0 . . ?
C15 C14 H14 126.0 . . ?
Fe1 C14 H14 126.8 . . ?
C11 C15 C14 108.0 . . ?
C11 C15 C16 126.2(4) . . ?
C14 C15 C16 125.8(4) . . ?
C11 C15 Fe1 69.0(2) . . ?
C14 C15 Fe1 70.0(2) . . ?
C16 C15 Fe1 127.4(4) . . ?
C17 C16 C20 117.6(8) . . ?
C17 C16 C15 122.0(7) . . ?
C20 C16 C15 120.4(7) . . ?
C16 C17 C18 119.0(8) . . ?
C16 C17 H17 120.5 . . ?
C18 C17 H17 120.5 . . ?
N3 C18 C17 123.0(8) . . ?
N3 C18 H18 118.5 . . ?
C17 C18 H18 118.5 . . ?
N3 C19 C20 123.2(8) . . ?
N3 C19 H19 118.4 . . ?
C20 C19 H19 118.4 . . ?
C16 C20 C19 119.7(8) . . ?
C16 C20 H20 120.2 . . ?
C19 C20 H20 120.2 . . ?
C3 Fe1 C12 124.0(2) . . ?
C3 Fe1 C4 41.01(11) . . ?
C12 Fe1 C4 161.8(2) . . ?
C3 Fe1 C11 161.9(2) . . ?
C12 Fe1 C11 40.90(11) . . ?
C4 Fe1 C11 156.0(2) . . ?
C3 Fe1 C2 40.90(11) . . ?
C12 Fe1 C2 106.3(2) . . ?
C4 Fe1 C2 68.72(14) . . ?
C11 Fe1 C2 125.2(2) . . ?
C3 Fe1 C13 106.1(2) . . ?
C12 Fe1 C13 40.81(11) . . ?
C4 Fe1 C13 125.0(2) . . ?
C11 Fe1 C13 68.58(14) . . ?
C2 Fe1 C13 118.9(2) . . ?
C3 Fe1 C5 68.63(14) . . ?
C12 Fe1 C5 155.4(2) . . ?
C4 Fe1 C5 40.71(10) . . ?
C11 Fe1 C5 121.3(2) . . ?
C2 Fe1 C5 68.30(14) . . ?
C13 Fe1 C5 163.1(2) . . ?
C3 Fe1 C15 155.2(2) . . ?
C12 Fe1 C15 68.52(13) . . ?
C4 Fe1 C15 121.1(2) . . ?
C11 Fe1 C15 40.66(10) . . ?
C2 Fe1 C15 163.3(2) . . ?
C13 Fe1 C15 68.26(13) . . ?
C5 Fe1 C15 109.4(2) . . ?
C3 Fe1 C1 68.51(14) . . ?
C12 Fe1 C1 119.9(2) . . ?
C4 Fe1 C1 68.38(14) . . ?
C11 Fe1 C1 108.3(2) . . ?
C2 Fe1 C1 40.53(10) . . ?
C13 Fe1 C1 154.2(2) . . ?
C5 Fe1 C1 40.42(10) . . ?
C15 Fe1 C1 127.1(2) . . ?
C3 Fe1 C14 119.6(2) . . ?
C12 Fe1 C14 68.42(13) . . ?
C4 Fe1 C14 108.0(2) . . ?
C11 Fe1 C14 68.32(13) . . ?
C2 Fe1 C14 154.1(2) . . ?
C13 Fe1 C14 40.53(10) . . ?
C5 Fe1 C14 126.9(2) . . ?
C15 Fe1 C14 40.44(10) . . ?
C1 Fe1 C14 164.1(2) . . ?
C19 N3 C18 117.6(8) . . ?
C8 N4 C9 116.0(8) . . ?
C22 C21 C25 108.0 . . ?
C22 C21 Fe2 69.4(2) . . ?
C25 C21 Fe2 70.0(2) . . ?
C22 C21 H21 126.0 . . ?
C25 C21 H21 126.0 . . ?
Fe2 C21 H21 126.2 . . ?
C21 C22 C23 108.0 . . ?
C21 C22 Fe2 69.7(2) . . ?
C23 C22 Fe2 69.9(2) . . ?
C21 C22 H22 126.0 . . ?
C23 C22 H22 126.0 . . ?
Fe2 C22 H22 126.0 . . ?
C22 C23 C24 108.0 . . ?
C22 C23 Fe2 69.2(2) . . ?
C24 C23 Fe2 70.0(2) . . ?
C22 C23 H23 126.0 . . ?
C24 C23 H23 126.0 . . ?
Fe2 C23 H23 126.4 . . ?
C23 C24 C25 108.0 . . ?
C23 C24 Fe2 69.3(2) . . ?
C25 C24 Fe2 69.6(2) . . ?
C23 C24 H24 126.0 . . ?
C25 C24 H24 126.0 . . ?
Fe2 C24 H24 126.7 . . ?
C24 C25 C21 108.0 . . ?
C24 C25 C26 127.2(5) . . ?
C21 C25 C26 124.8(5) . . ?
C24 C25 Fe2 69.8(2) . . ?
C21 C25 Fe2 69.2(2) . . ?
C26 C25 Fe2 127.4(5) . . ?
C30 C26 C27 115.5(8) . . ?
C30 C26 C25 122.4(7) . . ?
C27 C26 C25 122.1(7) . . ?
C28 C27 C26 120.2(8) . . ?
C28 C27 H27 119.9 . . ?
C26 C27 H27 119.9 . . ?
N2 C28 C27 123.4(8) . . ?
N2 C28 H28 118.3 . . ?
C27 C28 H28 118.3 . . ?
N2 C29 C30 122.3(9) . . ?
N2 C29 H29 118.8 . . ?
C30 C29 H29 118.8 . . ?
C26 C30 C29 121.6(8) . . ?
C26 C30 H30 119.2 . . ?
C29 C30 H30 119.2 . . ?
C32 C31 C35 108.0 . . ?
C32 C31 Fe2 69.4(2) . . ?
C35 C31 Fe2 69.7(2) . . ?
C32 C31 H31 126.0 . . ?
C35 C31 H31 126.0 . . ?
Fe2 C31 H31 126.4 . . ?
C33 C32 C31 108.0 . . ?
C33 C32 Fe2 69.5(3) . . ?
C31 C32 Fe2 69.8(2) . . ?
C33 C32 H32 126.0 . . ?
C31 C32 H32 126.0 . . ?
Fe2 C32 H32 126.2 . . ?
C32 C33 C34 108.0 . . ?
C32 C33 Fe2 69.6(3) . . ?
C34 C33 Fe2 69.8(2) . . ?
C32 C33 H33 126.0 . . ?
C34 C33 H33 126.0 . . ?
Fe2 C33 H33 126.2 . . ?
C35 C34 C33 108.0 . . ?
C35 C34 Fe2 69.8(2) . . ?
C33 C34 Fe2 69.4(2) . . ?
C35 C34 H34 126.0 . . ?
C33 C34 H34 126.0 . . ?
Fe2 C34 H34 126.3 . . ?
C34 C35 C31 108.0 . . ?
C34 C35 C36 125.7(6) . . ?
C31 C35 C36 126.3(6) . . ?
C34 C35 Fe2 69.5(3) . . ?
C31 C35 Fe2 69.6(2) . . ?
C36 C35 Fe2 125.8(5) . . ?
C40 C36 C37 116.6(8) . . ?
C40 C36 C35 121.8(8) . . ?
C37 C36 C35 121.6(8) . . ?
C38 C37 C36 118.6(9) . . ?
C38 C37 H37 120.7 . . ?
C36 C37 H37 120.7 . . ?
N1 C38 C37 124.9(9) . . ?
N1 C38 H38 117.6 . . ?
C37 C38 H38 117.6 . . ?
N1 C39 C40 124.0(9) . . ?
N1 C39 H39 118.0 . . ?
C40 C39 H39 118.0 . . ?
C39 C40 C36 119.6(8) . . ?
C39 C40 H40 120.2 . . ?
C36 C40 H40 120.2 . . ?
O2 C41 O1 124.2(8) . . ?
O2 C41 C42 124.1(8) . . ?
O1 C41 C42 111.7(7) . . ?
C41 C42 C43 117.2(7) . . ?
C41 C42 H42A 108.0 . . ?
C43 C42 H42A 108.0 . . ?
C41 C42 H42B 108.0 . . ?
C43 C42 H42B 108.0 . . ?
H42A C42 H42B 107.2 . . ?
C44 C43 C42 112.5(7) . . ?
C44 C43 H43A 109.1 . . ?
C42 C43 H43A 109.1 . . ?
C44 C43 H43B 109.1 . . ?
C42 C43 H43B 109.1 . . ?
H43A C43 H43B 107.8 . . ?
C43 C44 C45 116.2(7) . . ?
C43 C44 H44A 108.2 . . ?
C45 C44 H44A 108.2 . . ?
C43 C44 H44B 108.2 . . ?
C45 C44 H44B 108.2 . . ?
H44A C44 H44B 107.4 . . ?
C46 C45 C44 112.5(7) . . ?
C46 C45 H45A 109.1 . . ?
C44 C45 H45A 109.1 . . ?
C46 C45 H45B 109.1 . . ?
C44 C45 H45B 109.1 . . ?
H45A C45 H45B 107.8 . . ?
C45 C46 C47 113.7(8) . . ?
C45 C46 H46A 108.8 . . ?
C47 C46 H46A 108.8 . . ?
C45 C46 H46B 108.8 . . ?
C47 C46 H46B 108.8 . . ?
H46A C46 H46B 107.7 . . ?
C48 C47 C46 112.5(7) . . ?
C48 C47 H47A 109.1 . . ?
C46 C47 H47A 109.1 . . ?
C48 C47 H47B 109.1 . . ?
C46 C47 H47B 109.1 . . ?
H47A C47 H47B 107.8 . . ?
C47 C48 C49 112.8(7) . . ?
C47 C48 H48A 109.0 . . ?
C49 C48 H48A 109.0 . . ?
C47 C48 H48B 109.0 . . ?
C49 C48 H48B 109.0 . . ?
H48A C48 H48B 107.8 . . ?
C50 C49 C48 114.6(7) . . ?
C50 C49 H49A 108.6 . . ?
C48 C49 H49A 108.6 . . ?
C50 C49 H49B 108.6 . . ?
C48 C49 H49B 108.6 . . ?
H49A C49 H49B 107.6 . . ?
C49 C50 C51 113.0(7) . . ?
C49 C50 H50A 109.0 . . ?
C51 C50 H50A 109.0 . . ?
C49 C50 H50B 109.0 . . ?
C51 C50 H50B 109.0 . . ?
H50A C50 H50B 107.8 . . ?
C52 C51 C50 116.3(8) . . ?
C52 C51 H51A 108.2 . . ?
C50 C51 H51A 108.2 . . ?
C52 C51 H51B 108.2 . . ?
C50 C51 H51B 108.2 . . ?
H51A C51 H51B 107.4 . . ?
C51 C52 C53 110.1(8) . . ?
C51 C52 H52A 109.6 . . ?
C53 C52 H52A 109.6 . . ?
C51 C52 H52B 109.6 . . ?
C53 C52 H52B 109.6 . . ?
H52A C52 H52B 108.2 . . ?
O8 C53 O7 123.2(10) . . ?
O8 C53 C52 124.8(10) . . ?
O7 C53 C52 111.9(8) . . ?
C53 O7 H7A 109.5 . . ?
C22 Fe2 C21 40.95(12) . . ?
C22 Fe2 C23 40.90(12) . . ?
C21 Fe2 C23 68.78(15) . . ?
C22 Fe2 C33 117.4(3) . . ?
C21 Fe2 C33 152.3(3) . . ?
C23 Fe2 C33 106.3(2) . . ?
C22 Fe2 C32 106.6(2) . . ?
C21 Fe2 C32 118.7(3) . . ?
C23 Fe2 C32 125.8(3) . . ?
C33 Fe2 C32 40.82(12) . . ?
C22 Fe2 C34 151.9(3) . . ?
C21 Fe2 C34 165.9(3) . . ?
C23 Fe2 C34 118.1(3) . . ?
C33 Fe2 C34 40.79(12) . . ?
C32 Fe2 C34 68.62(15) . . ?
C22 Fe2 C31 126.9(3) . . ?
C21 Fe2 C31 108.4(3) . . ?
C23 Fe2 C31 164.2(3) . . ?
C33 Fe2 C31 68.60(15) . . ?
C32 Fe2 C31 40.75(12) . . ?
C34 Fe2 C31 68.52(14) . . ?
C22 Fe2 C25 68.73(15) . . ?
C21 Fe2 C25 40.79(11) . . ?
C23 Fe2 C25 68.56(14) . . ?
C33 Fe2 C25 164.8(3) . . ?
C32 Fe2 C25 153.7(3) . . ?
C34 Fe2 C25 127.8(3) . . ?
C31 Fe2 C25 120.2(3) . . ?
C22 Fe2 C35 165.4(3) . . ?
C21 Fe2 C35 128.1(3) . . ?
C23 Fe2 C35 153.1(3) . . ?
C33 Fe2 C35 68.57(15) . . ?
C32 Fe2 C35 68.54(15) . . ?
C34 Fe2 C35 40.70(11) . . ?
C31 Fe2 C35 40.67(11) . . ?
C25 Fe2 C35 109.1(2) . . ?
C22 Fe2 C24 68.67(14) . . ?
C21 Fe2 C24 68.60(14) . . ?
C23 Fe2 C24 40.71(11) . . ?
C33 Fe2 C24 126.3(3) . . ?
C32 Fe2 C24 163.8(3) . . ?
C34 Fe2 C24 107.8(3) . . ?
C31 Fe2 C24 154.2(3) . . ?
C25 Fe2 C24 40.65(11) . . ?
C35 Fe2 C24 119.8(3) . . ?
C38 N1 C39 116.3(8) . . ?
C29 N2 C28 116.8(8) . . ?
C41 O1 H1A 109.5 . . ?
O4 C54 O3 124.6(9) . . ?
O4 C54 C55 124.9(8) . . ?
O3 C54 C55 110.5(7) . . ?
C54 C55 C56 116.9(7) . . ?
C54 C55 H55A 108.1 . . ?
C56 C55 H55A 108.1 . . ?
C54 C55 H55B 108.1 . . ?
C56 C55 H55B 108.1 . . ?
H55A C55 H55B 107.3 . . ?
C57 C56 C55 111.1(7) . . ?
C57 C56 H56A 109.4 . . ?
C55 C56 H56A 109.4 . . ?
C57 C56 H56B 109.4 . . ?
C55 C56 H56B 109.4 . . ?
H56A C56 H56B 108.0 . . ?
C56 C57 C58 117.8(8) . . ?
C56 C57 H57A 107.9 . . ?
C58 C57 H57A 107.9 . . ?
C56 C57 H57B 107.9 . . ?
C58 C57 H57B 107.9 . . ?
H57A C57 H57B 107.2 . . ?
C57 C58 C59 112.2(8) . . ?
C57 C58 H58A 109.2 . . ?
C59 C58 H58A 109.2 . . ?
C57 C58 H58B 109.2 . . ?
C59 C58 H58B 109.2 . . ?
H58A C58 H58B 107.9 . . ?
C58 C59 C60 116.3(8) . . ?
C58 C59 H59A 108.2 . . ?
C60 C59 H59A 108.2 . . ?
C58 C59 H59B 108.2 . . ?
C60 C59 H59B 108.2 . . ?
H59A C59 H59B 107.4 . . ?
C61 C60 C59 110.7(7) . . ?
C61 C60 H60A 109.5 . . ?
C59 C60 H60A 109.5 . . ?
C61 C60 H60B 109.5 . . ?
C59 C60 H60B 109.5 . . ?
H60A C60 H60B 108.1 . . ?
C60 C61 C62 115.8(8) . . ?
C60 C61 H61A 108.3 . . ?
C62 C61 H61A 108.3 . . ?
C60 C61 H61B 108.3 . . ?
C62 C61 H61B 108.3 . . ?
H61A C61 H61B 107.4 . . ?
C63 C62 C61 111.8(8) . . ?
C63 C62 H62A 109.3 . . ?
C61 C62 H62A 109.3 . . ?
C63 C62 H62B 109.3 . . ?
C61 C62 H62B 109.3 . . ?
H62A C62 H62B 107.9 . . ?
C62 C63 C64 115.2(8) . . ?
C62 C63 H63A 108.5 . . ?
C64 C63 H63A 108.5 . . ?
C62 C63 H63B 108.5 . . ?
C64 C63 H63B 108.5 . . ?
H63A C63 H63B 107.5 . . ?
C65 C64 C63 113.0(8) . . ?
C65 C64 H64A 109.0 . . ?
C63 C64 H64A 109.0 . . ?
C65 C64 H64B 109.0 . . ?
C63 C64 H64B 109.0 . . ?
H64A C64 H64B 107.8 . . ?
C66 C65 C64 115.9(8) . . ?
C66 C65 H65A 108.3 . . ?
C64 C65 H65A 108.3 . . ?
C66 C65 H65B 108.3 . . ?
C64 C65 H65B 108.3 . . ?
H65A C65 H65B 107.4 . . ?
O6 C66 O5 121.9(10) . . ?
O6 C66 C65 124.0(9) . . ?
O5 C66 C65 114.1(9) . . ?
C54 O3 H3A 109.5 . . ?
C66 O5 H5 109.5 . . ?
O9 C100 H10A 109.5 . . ?
O9 C100 H10B 109.5 . . ?
H10A C100 H10B 109.5 . . ?
O9 C100 H10C 109.5 . . ?
H10A C100 H10C 109.5 . . ?
H10B C100 H10C 109.5 . . ?
C100 O9 H9A 109.5 . . ?
O10 C200 H20A 109.5 . . ?
O10 C200 H20B 109.5 . . ?
H20A C200 H20B 109.5 . . ?
O10 C200 H20C 109.5 . . ?
H20A C200 H20C 109.5 . . ?
H20B C200 H20C 109.5 . . ?
C200 O10 H10D 109.5 . . ?

loop_
_geom_bond_atom_site_label_1
_geom_bond_atom_site_label_2
_geom_bond_distance
_geom_bond_site_symmetry_2
_geom_bond_publ_flag
C1 C2 1.4200 . ?
C1 C5 1.4200 . ?
C1 Fe1 2.059(6) . ?
C1 H1 0.9300 . ?
C2 C3 1.4200 . ?
C2 Fe1 2.041(6) . ?
C2 H2 0.9300 . ?
C3 C4 1.4200 . ?
C3 Fe1 2.023(6) . ?
C3 H3 0.9300 . ?
C4 C5 1.4200 . ?
C4 Fe1 2.030(6) . ?
C4 H4 0.9300 . ?
C5 C6 1.465(9) . ?
C5 Fe1 2.052(6) . ?
C6 C10 1.384(11) . ?
C6 C7 1.394(11) . ?
C7 C8 1.397(12) . ?
C7 H7 0.9300 . ?
C8 N4 1.329(10) . ?
C8 H8 0.9300 . ?
C9 N4 1.340(11) . ?
C9 C10 1.369(13) . ?
C9 H9 0.9300 . ?
C10 H10 0.9300 . ?
C11 C15 1.4200 . ?
C11 C12 1.4200 . ?
C11 Fe1 2.035(6) . ?
C11 H11 0.9300 . ?
C12 C13 1.4200 . ?
C12 Fe1 2.030(6) . ?
C12 H12 0.9300 . ?
C13 C14 1.4200 . ?
C13 Fe1 2.043(6) . ?
C13 H13 0.9300 . ?
C14 C15 1.4200 . ?
C14 Fe1 2.057(5) . ?
C14 H14 0.9300 . ?
C15 C16 1.488(9) . ?
C15 Fe1 2.052(6) . ?
C16 C17 1.373(11) . ?
C16 C20 1.375(11) . ?
C17 C18 1.389(12) . ?
C17 H17 0.9300 . ?
C18 N3 1.329(11) . ?
C18 H18 0.9300 . ?
C19 N3 1.313(11) . ?
C19 C20 1.379(12) . ?
C19 H19 0.9300 . ?
C20 H20 0.9300 . ?
C21 C22 1.4200 . ?
C21 C25 1.4200 . ?
C21 Fe2 2.032(6) . ?
C21 H21 0.9300 . ?
C22 C23 1.4200 . ?
C22 Fe2 2.028(6) . ?
C22 H22 0.9300 . ?
C23 C24 1.4200 . ?
C23 Fe2 2.036(6) . ?
C23 H23 0.9300 . ?
C24 C25 1.4200 . ?
C24 Fe2 2.046(6) . ?
C24 H24 0.9300 . ?
C25 C26 1.471(10) . ?
C25 Fe2 2.043(6) . ?
C26 C30 1.365(11) . ?
C26 C27 1.406(11) . ?
C27 C28 1.367(12) . ?
C27 H27 0.9300 . ?
C28 N2 1.345(11) . ?
C28 H28 0.9300 . ?
C29 N2 1.333(11) . ?
C29 C30 1.389(12) . ?
C29 H29 0.9300 . ?
C30 H30 0.9300 . ?
C31 C32 1.4200 . ?
C31 C35 1.4200 . ?
C31 Fe2 2.042(6) . ?
C31 H31 0.9300 . ?
C32 C33 1.4200 . ?
C32 Fe2 2.037(6) . ?
C32 H32 0.9300 . ?
C33 C34 1.4200 . ?
C33 Fe2 2.035(7) . ?
C33 H33 0.9300 . ?
C34 C35 1.4200 . ?
C34 Fe2 2.040(6) . ?
C34 H34 0.9300 . ?
C35 C36 1.481(10) . ?
C35 Fe2 2.044(6) . ?
C36 C40 1.396(11) . ?
C36 C37 1.399(11) . ?
C37 C38 1.374(12) . ?
C37 H37 0.9300 . ?
C38 N1 1.315(12) . ?
C38 H38 0.9300 . ?
C39 N1 1.339(11) . ?
C39 C40 1.359(12) . ?
C39 H39 0.9300 . ?
C40 H40 0.9300 . ?
C41 O2 1.198(9) . ?
C41 O1 1.296(10) . ?
C41 C42 1.501(12) . ?
C42 C43 1.511(11) . ?
C42 H42A 0.9700 . ?
C42 H42B 0.9700 . ?
C43 C44 1.493(11) . ?
C43 H43A 0.9700 . ?
C43 H43B 0.9700 . ?
C44 C45 1.534(11) . ?
C44 H44A 0.9700 . ?
C44 H44B 0.9700 . ?
C45 C46 1.503(12) . ?
C45 H45A 0.9700 . ?
C45 H45B 0.9700 . ?
C46 C47 1.530(12) . ?
C46 H46A 0.9700 . ?
C46 H46B 0.9700 . ?
C47 C48 1.513(11) . ?
C47 H47A 0.9700 . ?
C47 H47B 0.9700 . ?
C48 C49 1.529(12) . ?
C48 H48A 0.9700 . ?
C48 H48B 0.9700 . ?
C49 C50 1.512(12) . ?
C49 H49A 0.9700 . ?
C49 H49B 0.9700 . ?
C50 C51 1.521(12) . ?
C50 H50A 0.9700 . ?
C50 H50B 0.9700 . ?
C51 C52 1.499(12) . ?
C51 H51A 0.9700 . ?
C51 H51B 0.9700 . ?
C52 C53 1.544(13) . ?
C52 H52A 0.9700 . ?
C52 H52B 0.9700 . ?
C53 O8 1.180(11) . ?
C53 O7 1.332(11) . ?
O7 H7A 0.8200 . ?
O1 H1A 0.8200 . ?
C54 O4 1.168(10) . ?
C54 O3 1.312(10) . ?
C54 C55 1.510(12) . ?
C55 C56 1.520(11) . ?
C55 H55A 0.9700 . ?
C55 H55B 0.9700 . ?
C56 C57 1.497(12) . ?
C56 H56A 0.9700 . ?
C56 H56B 0.9700 . ?
C57 C58 1.501(12) . ?
C57 H57A 0.9700 . ?
C57 H57B 0.9700 . ?
C58 C59 1.524(12) . ?
C58 H58A 0.9700 . ?
C58 H58B 0.9700 . ?
C59 C60 1.526(12) . ?
C59 H59A 0.9700 . ?
C59 H59B 0.9700 . ?
C60 C61 1.517(12) . ?
C60 H60A 0.9700 . ?
C60 H60B 0.9700 . ?
C61 C62 1.529(12) . ?
C61 H61A 0.9700 . ?
C61 H61B 0.9700 . ?
C62 C63 1.501(13) . ?
C62 H62A 0.9700 . ?
C62 H62B 0.9700 . ?
C63 C64 1.536(12) . ?
C63 H63A 0.9700 . ?
C63 H63B 0.9700 . ?
C64 C65 1.513(13) . ?
C64 H64A 0.9700 . ?
C64 H64B 0.9700 . ?
C65 C66 1.490(13) . ?
C65 H65A 0.9700 . ?
C65 H65B 0.9700 . ?
C66 O6 1.189(11) . ?
C66 O5 1.283(11) . ?
O3 H3A 0.8200 . ?
O5 H5 0.8200 . ?
C100 O9 1.398(11) . ?
C100 H10A 0.9600 . ?
C100 H10B 0.9600 . ?
C100 H10C 0.9600 . ?
O9 H9A 0.8200 . ?
C200 O10 1.353(15) . ?
C200 H20A 0.9600 . ?
C200 H20B 0.9600 . ?
C200 H20C 0.9600 . ?
O10 H10D 0.8200 . ?
